data_4067570
loop_
_publ_author_name
'Field, Leslie D.'
'Magill, Alison M.'
'Shearer, Timothy K.'
'Colbran, Stephen B.'
'Lee, Sang T.'
'Dalgarno, Scott J.'
'Bhadbhade, Mohan M.'

_publ_section_title
;
 Controlled Synthesis of Dinuclear Acetylide-Bridged Ruthenium Complexes
;
_journal_issue 4
_journal_name_full Organometallics
_journal_page_first 957
_journal_paper_doi 10.1021/om901019y
_journal_volume 29
_journal_year 2010
_chemical_formula_sum 'C29 H56 P4 Ru'
_chemical_formula_weight 629.69
_chemical_name_systematic
; 
 ? 
;
_space_group_IT_number 2
_symmetry_cell_setting triclinic
_symmetry_space_group_name_Hall '-P 1'
_symmetry_space_group_name_H-M 'P -1'
_atom_sites_solution_hydrogens geom
_atom_sites_solution_primary direct
_atom_sites_solution_secondary difmap
_audit_creation_method SHELXL-97
_cell_angle_alpha 77.70(3)
_cell_angle_beta 72.79(3)
_cell_angle_gamma 68.84(3)
_cell_formula_units_Z 2
_cell_length_a 10.109(2)
_cell_length_b 13.500(3)
_cell_length_c 13.660(3)
_cell_measurement_temperature 123(2)
_cell_volume 1648.8(7)
_computing_cell_refinement 'SAINT (Bruker, 1998)'
_computing_data_collection 'SMART (Bruker, 1998)'
_computing_data_reduction 'SAINT (Bruker, 1998)'
_computing_structure_refinement 'SHELXL-97 (Sheldrick, 1997)'
_computing_structure_solution 'SHELXS-97 (Sheldrick, 1990)'
_diffrn_ambient_temperature 123(2)
_diffrn_measured_fraction_theta_full 0.966
_diffrn_measured_fraction_theta_max 0.966
_diffrn_measurement_device_type 'Bruker Nonius X8Apex2'
_diffrn_radiation_monochromator graphite
_diffrn_radiation_source 'fine-focus sealed tube'
_diffrn_radiation_type MoK\a
_diffrn_radiation_wavelength 0.71073
_diffrn_reflns_av_R_equivalents 0.0792
_diffrn_reflns_av_sigmaI/netI 0.0949
_diffrn_reflns_limit_h_max 13
_diffrn_reflns_limit_h_min -12
_diffrn_reflns_limit_k_max 17
_diffrn_reflns_limit_k_min -15
_diffrn_reflns_limit_l_max 17
_diffrn_reflns_limit_l_min -17
_diffrn_reflns_number 28509
_diffrn_reflns_theta_full 27.29
_diffrn_reflns_theta_max 27.29
_diffrn_reflns_theta_min 1.57
_exptl_absorpt_coefficient_mu 0.685
_exptl_absorpt_correction_T_max 0.9223
_exptl_absorpt_correction_T_min 0.6840
_exptl_absorpt_correction_type multi-scan
_exptl_absorpt_process_details 'Bruker SADABS'
_exptl_crystal_colour Colourless
_exptl_crystal_density_diffrn 1.268
_exptl_crystal_density_method 'not measured'
_exptl_crystal_description Plate
_exptl_crystal_F_000 668
_exptl_crystal_size_max 0.60
_exptl_crystal_size_mid 0.25
_exptl_crystal_size_min 0.12
_refine_diff_density_max 1.226
_refine_diff_density_min -1.209
_refine_diff_density_rms 0.127
_refine_ls_extinction_method none
_refine_ls_goodness_of_fit_ref 0.990
_refine_ls_hydrogen_treatment mixed
_refine_ls_matrix_type full
_refine_ls_number_parameters 322
_refine_ls_number_reflns 7160
_refine_ls_number_restraints 0
_refine_ls_restrained_S_all 0.990
_refine_ls_R_factor_all 0.0956
_refine_ls_R_factor_gt 0.0520
_refine_ls_shift/su_max 0.001
_refine_ls_shift/su_mean 0.000
_refine_ls_structure_factor_coef Fsqd
_refine_ls_weighting_details 'calc w=1/[\s^2^(Fo^2^)+(0.0609P)^2^+0.0000P] where P=(Fo^2^+2Fc^2^)/3'
_refine_ls_weighting_scheme calc
_refine_ls_wR_factor_gt 0.1093
_refine_ls_wR_factor_ref 0.1266
_reflns_number_gt 4697
_reflns_number_total 7160
_reflns_threshold_expression >2sigma(I)
_cod_data_source_file om901019y_si_001.cif
_cod_data_source_block B3P28
_cod_depositor_comments
;
The following automatic conversions were performed:

'_symmetry_cell_setting' value 'Triclinic' changed to 'triclinic'
according to /home/saulius/struct/CIF-dictionaries/cif_core.dic
dictionary named 'cif_core.dic' version 2.4.1 from 2010-06-29.

Automatic conversion script
Id: cif_fix_values 1715 2011-07-08 13:25:40Z adriana 
;
_cod_original_cell_volume 1648.8(6)
_cod_original_sg_symbol_H-M P-1
_cod_database_code 4067570

loop_
_symmetry_equiv_pos_as_xyz
'x, y, z'
'-x, -y, -z'

loop_
_atom_site_label
_atom_site_type_symbol
_atom_site_fract_x
_atom_site_fract_y
_atom_site_fract_z
_atom_site_U_iso_or_equiv
_atom_site_adp_type
_atom_site_occupancy
_atom_site_symmetry_multiplicity
_atom_site_calc_flag
_atom_site_refinement_flags
Ru1 Ru 0.70683(4) 0.80434(3) 0.74320(3) 0.01247(11) Uani 1 1 d .
P1 P 0.52948(12) 0.72744(9) 0.77145(9) 0.0161(3) Uani 1 1 d .
C1 C 0.8661(4) 0.6403(3) 0.7387(3) 0.0185(10) Uani 1 1 d .
H1A H 0.8748 0.6084 0.8089 0.028 Uiso 1 1 calc R
H1B H 0.9616 0.6436 0.6961 0.028 Uiso 1 1 calc R
H1C H 0.8323 0.5965 0.7091 0.028 Uiso 1 1 calc R
P2 P 0.69486(12) 0.80155(9) 0.91350(9) 0.0168(3) Uani 1 1 d .
C2 C 0.8680(5) 0.7185(4) 0.4928(4) 0.0303(12) Uani 1 1 d .
H2A H 0.8536 0.7316 0.4228 0.045 Uiso 1 1 calc R
H2B H 0.8716 0.6450 0.5222 0.045 Uiso 1 1 calc R
H2C H 0.9601 0.7288 0.4905 0.045 Uiso 1 1 calc R
P3 P 0.88782(12) 0.87858(9) 0.71400(9) 0.0165(3) Uani 1 1 d .
C3 C 0.7055(5) 0.9373(4) 0.4892(3) 0.0274(11) Uani 1 1 d .
H3A H 0.7994 0.9506 0.4718 0.041 Uiso 1 1 calc R
H3B H 0.6289 0.9956 0.5252 0.041 Uiso 1 1 calc R
H3C H 0.6818 0.9335 0.4258 0.041 Uiso 1 1 calc R
P4 P 0.71769(12) 0.81125(9) 0.57255(9) 0.0177(3) Uani 1 1 d .
C4 C 0.5595(5) 0.7805(4) 0.5637(3) 0.0221(10) Uani 1 1 d .
H4A H 0.4721 0.8450 0.5715 0.026 Uiso 1 1 calc R
H4B H 0.5781 0.7574 0.4954 0.026 Uiso 1 1 calc R
C5 C 0.5337(5) 0.6917(3) 0.6488(3) 0.0203(10) Uani 1 1 d .
H5A H 0.6130 0.6236 0.6339 0.024 Uiso 1 1 calc R
H5B H 0.4398 0.6819 0.6525 0.024 Uiso 1 1 calc R
C6 C 0.5338(5) 0.6029(3) 0.8573(3) 0.0244(11) Uani 1 1 d .
H6A H 0.5152 0.6160 0.9287 0.037 Uiso 1 1 calc R
H6B H 0.6301 0.5493 0.8381 0.037 Uiso 1 1 calc R
H6C H 0.4585 0.5766 0.8510 0.037 Uiso 1 1 calc R
C7 C 0.3394(4) 0.8063(4) 0.8124(4) 0.0240(11) Uani 1 1 d .
H7A H 0.2772 0.7636 0.8162 0.036 Uiso 1 1 calc R
H7B H 0.3166 0.8702 0.7625 0.036 Uiso 1 1 calc R
H7C H 0.3216 0.8277 0.8805 0.036 Uiso 1 1 calc R
C8 C 0.7763(5) 0.6775(4) 0.9898(3) 0.0272(11) Uani 1 1 d .
H8A H 0.7651 0.6922 1.0596 0.041 Uiso 1 1 calc R
H8B H 0.8803 0.6481 0.9571 0.041 Uiso 1 1 calc R
H8C H 0.7270 0.6257 0.9938 0.041 Uiso 1 1 calc R
C9 C 0.5196(5) 0.8534(4) 1.0020(3) 0.0261(11) Uani 1 1 d .
H9A H 0.4671 0.8011 1.0197 0.039 Uiso 1 1 calc R
H9B H 0.4619 0.9205 0.9693 0.039 Uiso 1 1 calc R
H9C H 0.5350 0.8667 1.0649 0.039 Uiso 1 1 calc R
C10 C 0.7966(5) 0.8858(4) 0.9211(3) 0.0216(10) Uani 1 1 d .
H10A H 0.7366 0.9621 0.9132 0.026 Uiso 1 1 calc R
H10B H 0.8205 0.8690 0.9893 0.026 Uiso 1 1 calc R
C11 C 0.9359(4) 0.8659(4) 0.8363(3) 0.0197(10) Uani 1 1 d .
H11A H 1.0036 0.7933 0.8505 0.024 Uiso 1 1 calc R
H11B H 0.9850 0.9186 0.8326 0.024 Uiso 1 1 calc R
C12 C 0.8473(5) 1.0217(3) 0.6735(3) 0.0233(11) Uani 1 1 d .
H12A H 0.9334 1.0423 0.6670 0.035 Uiso 1 1 calc R
H12B H 0.7652 1.0610 0.7250 0.035 Uiso 1 1 calc R
H12C H 0.8216 1.0390 0.6067 0.035 Uiso 1 1 calc R
C13 C 1.0666(4) 0.8275(4) 0.6268(3) 0.0247(11) Uani 1 1 d .
H13A H 1.0567 0.8446 0.5554 0.037 Uiso 1 1 calc R
H13B H 1.1053 0.7498 0.6432 0.037 Uiso 1 1 calc R
H13C H 1.1336 0.8608 0.6350 0.037 Uiso 1 1 calc R
C14 C 0.5517(4) 0.9526(3) 0.7479(3) 0.0144(9) Uani 1 1 d .
C15 C 0.4568(4) 1.0378(3) 0.7527(3) 0.0172(9) Uani 1 1 d .
C16 C 0.3454(4) 1.1406(3) 0.7562(3) 0.0150(9) Uani 1 1 d .
C17 C 0.1981(4) 1.1502(3) 0.7979(3) 0.0161(9) Uani 1 1 d .
H17 H 0.1709 1.0875 0.8248 0.019 Uiso 1 1 calc R
C18 C 0.0906(4) 1.2495(3) 0.8009(3) 0.0141(9) Uani 1 1 d .
C19 C 0.1334(4) 1.3398(3) 0.7620(3) 0.0157(9) Uani 1 1 d .
H19 H 0.0606 1.4082 0.7638 0.019 Uiso 1 1 calc R
C20 C 0.2787(4) 1.3341(3) 0.7205(3) 0.0157(9) Uani 1 1 d .
C21 C 0.3839(4) 1.2334(3) 0.7186(3) 0.0161(9) Uani 1 1 d .
H21 H 0.4840 1.2277 0.6910 0.019 Uiso 1 1 calc R
C22 C -0.0714(4) 1.2626(3) 0.8480(3) 0.0202(10) Uani 1 1 d .
C23 C -0.0981(5) 1.1558(4) 0.8935(4) 0.0265(11) Uani 1 1 d .
H23A H -0.0595 1.1080 0.8397 0.040 Uiso 1 1 calc R
H23B H -0.2032 1.1679 0.9202 0.040 Uiso 1 1 calc R
H23C H -0.0486 1.1231 0.9499 0.040 Uiso 1 1 calc R
C24 C -0.1553(5) 1.3133(4) 0.7632(4) 0.0274(11) Uani 1 1 d .
H24A H -0.1416 1.3828 0.7338 0.041 Uiso 1 1 calc R
H24B H -0.2595 1.3233 0.7927 0.041 Uiso 1 1 calc R
H24C H -0.1182 1.2662 0.7088 0.041 Uiso 1 1 calc R
C25 C -0.1317(4) 1.3350(4) 0.9328(3) 0.0239(11) Uani 1 1 d .
H25A H -0.0810 1.3017 0.9885 0.036 Uiso 1 1 calc R
H25B H -0.2365 1.3457 0.9601 0.036 Uiso 1 1 calc R
H25C H -0.1164 1.4042 0.9047 0.036 Uiso 1 1 calc R
C26 C 0.3186(4) 1.4367(3) 0.6781(3) 0.0178(10) Uani 1 1 d .
C27 C 0.2615(5) 1.5089(3) 0.7642(3) 0.0235(10) Uani 1 1 d .
H27A H 0.3096 1.4729 0.8208 0.035 Uiso 1 1 calc R
H27B H 0.1557 1.5239 0.7900 0.035 Uiso 1 1 calc R
H27C H 0.2828 1.5763 0.7370 0.035 Uiso 1 1 calc R
C28 C 0.2488(5) 1.4942(3) 0.5885(3) 0.0218(10) Uani 1 1 d .
H28A H 0.2686 1.5623 0.5646 0.033 Uiso 1 1 calc R
H28B H 0.1430 1.5077 0.6113 0.033 Uiso 1 1 calc R
H28C H 0.2897 1.4495 0.5320 0.033 Uiso 1 1 calc R
C29 C 0.4834(5) 1.4145(4) 0.6400(4) 0.0271(11) Uani 1 1 d .
H29A H 0.5041 1.4823 0.6157 0.041 Uiso 1 1 calc R
H29B H 0.5215 1.3704 0.5831 0.041 Uiso 1 1 calc R
H29C H 0.5305 1.3764 0.6966 0.041 Uiso 1 1 calc R

loop_
_atom_site_aniso_label
_atom_site_aniso_U_11
_atom_site_aniso_U_22
_atom_site_aniso_U_33
_atom_site_aniso_U_23
_atom_site_aniso_U_13
_atom_site_aniso_U_12
Ru1 0.01314(18) 0.01524(18) 0.00980(19) -0.00090(13) -0.00620(13) -0.00300(13)
P1 0.0177(6) 0.0186(6) 0.0138(6) -0.0014(5) -0.0065(5) -0.0061(5)
C1 0.017(2) 0.021(2) 0.014(2) 0.0009(18) -0.0010(18) -0.0051(18)
P2 0.0180(6) 0.0234(6) 0.0110(6) -0.0026(5) -0.0055(5) -0.0069(5)
C2 0.032(3) 0.044(3) 0.017(3) -0.010(2) -0.002(2) -0.014(2)
P3 0.0166(6) 0.0199(6) 0.0143(6) -0.0011(5) -0.0060(5) -0.0061(5)
C3 0.042(3) 0.038(3) 0.012(2) 0.010(2) -0.018(2) -0.021(2)
P4 0.0216(6) 0.0227(6) 0.0114(6) -0.0028(5) -0.0065(5) -0.0075(5)
C4 0.027(2) 0.032(3) 0.011(2) -0.0016(19) -0.0098(19) -0.011(2)
C5 0.024(2) 0.024(2) 0.016(2) 0.0004(19) -0.0090(19) -0.011(2)
C6 0.026(3) 0.030(3) 0.021(3) 0.003(2) -0.009(2) -0.013(2)
C7 0.016(2) 0.030(3) 0.027(3) 0.000(2) -0.009(2) -0.008(2)
C8 0.032(3) 0.039(3) 0.014(2) 0.005(2) -0.013(2) -0.013(2)
C9 0.029(3) 0.042(3) 0.013(2) -0.010(2) -0.005(2) -0.013(2)
C10 0.025(2) 0.031(3) 0.016(2) -0.004(2) -0.0086(19) -0.013(2)
C11 0.021(2) 0.025(2) 0.019(2) -0.0002(19) -0.0106(19) -0.011(2)
C12 0.030(3) 0.021(2) 0.023(3) 0.003(2) -0.012(2) -0.012(2)
C13 0.021(2) 0.035(3) 0.019(3) -0.007(2) -0.0021(19) -0.010(2)
C14 0.018(2) 0.017(2) 0.010(2) -0.0043(17) -0.0049(17) -0.0056(19)
C15 0.021(2) 0.020(2) 0.013(2) -0.0028(18) -0.0043(18) -0.008(2)
C16 0.020(2) 0.017(2) 0.010(2) 0.0009(17) -0.0096(18) -0.0054(18)
C17 0.021(2) 0.021(2) 0.009(2) -0.0050(17) -0.0030(18) -0.0087(19)
C18 0.016(2) 0.022(2) 0.008(2) -0.0039(17) -0.0051(17) -0.0076(18)
C19 0.019(2) 0.015(2) 0.015(2) -0.0019(17) -0.0093(18) -0.0029(18)
C20 0.019(2) 0.024(2) 0.007(2) -0.0020(18) -0.0047(17) -0.0091(19)
C21 0.017(2) 0.021(2) 0.012(2) -0.0044(18) -0.0045(17) -0.0061(18)
C22 0.017(2) 0.026(2) 0.018(2) -0.0010(19) -0.0043(18) -0.0077(19)
C23 0.020(2) 0.032(3) 0.029(3) -0.005(2) -0.003(2) -0.013(2)
C24 0.017(2) 0.046(3) 0.022(3) -0.004(2) -0.010(2) -0.010(2)
C25 0.016(2) 0.034(3) 0.024(3) -0.006(2) -0.0033(19) -0.009(2)
C26 0.017(2) 0.021(2) 0.016(2) -0.0003(18) -0.0061(18) -0.0060(18)
C27 0.029(3) 0.024(2) 0.024(3) -0.001(2) -0.011(2) -0.013(2)
C28 0.026(2) 0.022(2) 0.016(2) -0.0019(19) -0.0048(19) -0.007(2)
C29 0.024(2) 0.026(3) 0.031(3) 0.000(2) -0.002(2) -0.012(2)

loop_
_atom_type_symbol
_atom_type_description
_atom_type_scat_dispersion_real
_atom_type_scat_dispersion_imag
_atom_type_scat_source
C C 0.0033 0.0016 'International Tables Vol C Tables 4.2.6.8 and 6.1.1.4'
H H 0.0000 0.0000 'International Tables Vol C Tables 4.2.6.8 and 6.1.1.4'
P P 0.1023 0.0942 'International Tables Vol C Tables 4.2.6.8 and 6.1.1.4'
Ru Ru -1.2594 0.8363 'International Tables Vol C Tables 4.2.6.8 and 6.1.1.4'

loop_
_geom_angle_atom_site_label_1
_geom_angle_atom_site_label_2
_geom_angle_atom_site_label_3
_geom_angle
C14 Ru1 C1 177.14(16)
C14 Ru1 P1 90.15(12)
C1 Ru1 P1 86.99(11)
C14 Ru1 P4 90.22(12)
C1 Ru1 P4 89.26(12)
P1 Ru1 P4 84.74(5)
C14 Ru1 P2 88.68(12)
C1 Ru1 P2 91.87(12)
P1 Ru1 P2 95.96(5)
P4 Ru1 P2 178.70(5)
C14 Ru1 P3 90.86(12)
C1 Ru1 P3 91.99(11)
P1 Ru1 P3 178.95(5)
P4 Ru1 P3 94.99(5)
P2 Ru1 P3 84.32(5)
C7 P1 C5 101.5(2)
C7 P1 C6 101.0(2)
C5 P1 C6 102.3(2)
C7 P1 Ru1 119.51(16)
C5 P1 Ru1 108.19(14)
C6 P1 Ru1 121.47(15)
C9 P2 C10 103.0(2)
C9 P2 C8 100.8(2)
C10 P2 C8 101.7(2)
C9 P2 Ru1 119.93(16)
C10 P2 Ru1 107.88(15)
C8 P2 Ru1 120.85(17)
C12 P3 C13 100.6(2)
C12 P3 C11 101.5(2)
C13 P3 C11 102.2(2)
C12 P3 Ru1 118.75(15)
C13 P3 Ru1 122.35(16)
C11 P3 Ru1 108.54(14)
C2 P4 C3 101.4(2)
C2 P4 C4 102.1(2)
C3 P4 C4 102.8(2)
C2 P4 Ru1 120.55(16)
C3 P4 Ru1 119.42(17)
C4 P4 Ru1 108.09(15)
C5 C4 P4 108.7(3)
C4 C5 P1 108.9(3)
C11 C10 P2 109.1(3)
C10 C11 P3 108.2(3)
C15 C14 Ru1 177.5(4)
C14 C15 C16 178.6(5)
C21 C16 C17 118.7(4)
C21 C16 C15 119.9(4)
C17 C16 C15 121.4(4)
C18 C17 C16 121.3(4)
C19 C18 C17 118.2(4)
C19 C18 C22 119.4(4)
C17 C18 C22 122.4(4)
C18 C19 C20 122.5(4)
C19 C20 C21 117.9(4)
C19 C20 C26 119.9(4)
C21 C20 C26 122.1(4)
C20 C21 C16 121.4(4)
C25 C22 C23 108.4(4)
C25 C22 C18 110.1(4)
C23 C22 C18 112.5(4)
C25 C22 C24 109.1(4)
C23 C22 C24 107.9(4)
C18 C22 C24 108.8(3)
C28 C26 C29 108.4(4)
C28 C26 C20 109.5(4)
C29 C26 C20 112.2(3)
C28 C26 C27 109.6(4)
C29 C26 C27 108.3(4)
C20 C26 C27 108.8(3)

loop_
_geom_bond_atom_site_label_1
_geom_bond_atom_site_label_2
_geom_bond_distance
Ru1 C14 2.049(4)
Ru1 C1 2.219(4)
Ru1 P1 2.2814(13)
Ru1 P4 2.2844(13)
Ru1 P2 2.2862(13)
Ru1 P3 2.2875(13)
P1 C7 1.810(4)
P1 C5 1.824(5)
P1 C6 1.828(4)
P2 C9 1.814(4)
P2 C10 1.823(4)
P2 C8 1.827(4)
C2 P4 1.814(5)
P3 C12 1.821(4)
P3 C13 1.826(4)
P3 C11 1.831(4)
C3 P4 1.820(4)
P4 C4 1.832(4)
C4 C5 1.520(6)
C10 C11 1.514(6)
C14 C15 1.203(6)
C15 C16 1.436(6)
C16 C21 1.395(5)
C16 C17 1.396(5)
C17 C18 1.388(6)
C18 C19 1.387(6)
C18 C22 1.531(5)
C19 C20 1.389(5)
C20 C21 1.391(6)
C20 C26 1.529(6)
C22 C25 1.517(6)
C22 C23 1.529(6)
C22 C24 1.534(6)
C26 C28 1.520(6)
C26 C29 1.526(6)
C26 C27 1.533(6)
